data_4104278
loop_
_publ_author_name
'Evan M. Benbow'
'Naresh S. Dalal'
'Susan E. Latturner'

_publ_contact_author_address
;
 Department of Chemistry and Biochemistry
 Florida State University
 Tallahassee, FL  32308
;
_publ_contact_author_email latturne@chem.fsu.edu
_publ_contact_author_fax 8506448281
_publ_contact_author_name 'Prof. Susan E. Latturner'
_publ_contact_author_phone 8506444047
_publ_section_title
;
 Spin Glass Behavior of Isolated, Geometrically Frustrated Tetrahedra of
 Iron Atoms in the Intermetallic La21Fe8Sn7C12
;
_journal_name_full 'Journal of the American Chemical Society'
_journal_page_first 3349
_journal_page_last 3354
_journal_paper_doi 10.1021/ja809084n
_journal_volume 131
_journal_year 2009
_chemical_formula_sum 'C12 Al2.78 Fe8 La21 Te4.22'
_chemical_formula_weight 4121.25
_chemical_name_systematic
; 
 ? 
;
_space_group_IT_number 225
_symmetry_cell_setting cubic
_symmetry_space_group_name_Hall '-F 4 2 3'
_symmetry_space_group_name_H-M 'F m -3 m'
_atom_sites_solution_hydrogens none
_atom_sites_solution_primary direct
_atom_sites_solution_secondary difmap
_audit_creation_method SHELXL-97
_cell_angle_alpha 90.00
_cell_angle_beta 90.00
_cell_angle_gamma 90.00
_cell_formula_units_Z 4
_cell_length_a 16.2911(7)
_cell_length_b 16.2911(7)
_cell_length_c 16.2911(7)
_cell_measurement_reflns_used 14892
_cell_measurement_temperature 293(2)
_cell_measurement_theta_max 28.29
_cell_measurement_theta_min 2.17
_cell_volume 4323.7(3)
_computing_cell_refinement 'Bruker SMART'
_computing_data_collection 'Bruker SMART'
_computing_data_reduction 'Bruker SMART'
_computing_molecular_graphics 'Bruker SHELXTL'
_computing_publication_material 'Bruker SHELXTL'
_computing_structure_refinement 'SHELXL-97 (Sheldrick, 1997)'
_computing_structure_solution 'SHELXS-97 (Sheldrick, 1990)'
_diffrn_ambient_temperature 293(2)
_diffrn_measured_fraction_theta_full 1.000
_diffrn_measured_fraction_theta_max 1.000
_diffrn_measurement_device_type 'Bruker APEX CCD area detector'
_diffrn_measurement_method 'phi and omega scans'
_diffrn_radiation_monochromator graphite
_diffrn_radiation_source 'fine-focus sealed tube'
_diffrn_radiation_type MoK\a
_diffrn_radiation_wavelength 0.71073
_diffrn_reflns_av_R_equivalents 0.0451
_diffrn_reflns_av_sigmaI/netI 0.0107
_diffrn_reflns_limit_h_max 21
_diffrn_reflns_limit_h_min -21
_diffrn_reflns_limit_k_max 21
_diffrn_reflns_limit_k_min -21
_diffrn_reflns_limit_l_max 21
_diffrn_reflns_limit_l_min -21
_diffrn_reflns_number 14892
_diffrn_reflns_theta_full 28.29
_diffrn_reflns_theta_max 28.29
_diffrn_reflns_theta_min 2.17
_exptl_absorpt_coefficient_mu 25.654
_exptl_absorpt_correction_type empirical
_exptl_absorpt_process_details 'via SADABS (Bruker, 2000)'
_exptl_crystal_colour silver
_exptl_crystal_density_diffrn 6.331
_exptl_crystal_density_method 'not measured'
_exptl_crystal_description cuboid
_exptl_crystal_F_000 6930
_exptl_crystal_size_max 0.08
_exptl_crystal_size_mid 0.06
_exptl_crystal_size_min 0.03
_refine_diff_density_max 3.035
_refine_diff_density_min -7.000
_refine_diff_density_rms 0.451
_refine_ls_extinction_coef 0.000008(3)
_refine_ls_extinction_expression Fc^*^=kFc[1+0.001xFc^2^\l^3^/sin(2\q)]^-1/4^
_refine_ls_extinction_method SHELXL
_refine_ls_goodness_of_fit_ref 1.365
_refine_ls_hydrogen_treatment none
_refine_ls_matrix_type full
_refine_ls_number_parameters 20
_refine_ls_number_reflns 325
_refine_ls_number_restraints 0
_refine_ls_restrained_S_all 1.365
_refine_ls_R_factor_all 0.0422
_refine_ls_R_factor_gt 0.0422
_refine_ls_shift/su_max 0.000
_refine_ls_shift/su_mean 0.000
_refine_ls_structure_factor_coef Fsqd
_refine_ls_weighting_details 'calc w=1/[\s^2^(Fo^2^)+(0.0000P)^2^+1850.0153P] where P=(Fo^2^+2Fc^2^)/3'
_refine_ls_weighting_scheme calc
_refine_ls_wR_factor_gt 0.0947
_refine_ls_wR_factor_ref 0.0947
_reflns_number_gt 325
_reflns_number_total 325
_reflns_threshold_expression >2sigma(I)
_cod_data_source_file ja809084n_si_001_3.cif
_cod_data_source_block eb239f1
_cod_original_sg_symbol_H-M Fm-3m
_cod_database_code 4104278

loop_
_symmetry_equiv_pos_as_xyz
'x, y, z'
'-x, -y, z'
'-x, y, -z'
'x, -y, -z'
'z, x, y'
'z, -x, -y'
'-z, -x, y'
'-z, x, -y'
'y, z, x'
'-y, z, -x'
'y, -z, -x'
'-y, -z, x'
'y, x, -z'
'-y, -x, -z'
'y, -x, z'
'-y, x, z'
'x, z, -y'
'-x, z, y'
'-x, -z, -y'
'x, -z, y'
'z, y, -x'
'z, -y, x'
'-z, y, x'
'-z, -y, -x'
'x, y+1/2, z+1/2'
'-x, -y+1/2, z+1/2'
'-x, y+1/2, -z+1/2'
'x, -y+1/2, -z+1/2'
'z, x+1/2, y+1/2'
'z, -x+1/2, -y+1/2'
'-z, -x+1/2, y+1/2'
'-z, x+1/2, -y+1/2'
'y, z+1/2, x+1/2'
'-y, z+1/2, -x+1/2'
'y, -z+1/2, -x+1/2'
'-y, -z+1/2, x+1/2'
'y, x+1/2, -z+1/2'
'-y, -x+1/2, -z+1/2'
'y, -x+1/2, z+1/2'
'-y, x+1/2, z+1/2'
'x, z+1/2, -y+1/2'
'-x, z+1/2, y+1/2'
'-x, -z+1/2, -y+1/2'
'x, -z+1/2, y+1/2'
'z, y+1/2, -x+1/2'
'z, -y+1/2, x+1/2'
'-z, y+1/2, x+1/2'
'-z, -y+1/2, -x+1/2'
'x+1/2, y, z+1/2'
'-x+1/2, -y, z+1/2'
'-x+1/2, y, -z+1/2'
'x+1/2, -y, -z+1/2'
'z+1/2, x, y+1/2'
'z+1/2, -x, -y+1/2'
'-z+1/2, -x, y+1/2'
'-z+1/2, x, -y+1/2'
'y+1/2, z, x+1/2'
'-y+1/2, z, -x+1/2'
'y+1/2, -z, -x+1/2'
'-y+1/2, -z, x+1/2'
'y+1/2, x, -z+1/2'
'-y+1/2, -x, -z+1/2'
'y+1/2, -x, z+1/2'
'-y+1/2, x, z+1/2'
'x+1/2, z, -y+1/2'
'-x+1/2, z, y+1/2'
'-x+1/2, -z, -y+1/2'
'x+1/2, -z, y+1/2'
'z+1/2, y, -x+1/2'
'z+1/2, -y, x+1/2'
'-z+1/2, y, x+1/2'
'-z+1/2, -y, -x+1/2'
'x+1/2, y+1/2, z'
'-x+1/2, -y+1/2, z'
'-x+1/2, y+1/2, -z'
'x+1/2, -y+1/2, -z'
'z+1/2, x+1/2, y'
'z+1/2, -x+1/2, -y'
'-z+1/2, -x+1/2, y'
'-z+1/2, x+1/2, -y'
'y+1/2, z+1/2, x'
'-y+1/2, z+1/2, -x'
'y+1/2, -z+1/2, -x'
'-y+1/2, -z+1/2, x'
'y+1/2, x+1/2, -z'
'-y+1/2, -x+1/2, -z'
'y+1/2, -x+1/2, z'
'-y+1/2, x+1/2, z'
'x+1/2, z+1/2, -y'
'-x+1/2, z+1/2, y'
'-x+1/2, -z+1/2, -y'
'x+1/2, -z+1/2, y'
'z+1/2, y+1/2, -x'
'z+1/2, -y+1/2, x'
'-z+1/2, y+1/2, x'
'-z+1/2, -y+1/2, -x'
'-x, -y, -z'
'x, y, -z'
'x, -y, z'
'-x, y, z'
'-z, -x, -y'
'-z, x, y'
'z, x, -y'
'z, -x, y'
'-y, -z, -x'
'y, -z, x'
'-y, z, x'
'y, z, -x'
'-y, -x, z'
'y, x, z'
'-y, x, -z'
'y, -x, -z'
'-x, -z, y'
'x, -z, -y'
'x, z, y'
'-x, z, -y'
'-z, -y, x'
'-z, y, -x'
'z, -y, -x'
'z, y, x'
'-x, -y+1/2, -z+1/2'
'x, y+1/2, -z+1/2'
'x, -y+1/2, z+1/2'
'-x, y+1/2, z+1/2'
'-z, -x+1/2, -y+1/2'
'-z, x+1/2, y+1/2'
'z, x+1/2, -y+1/2'
'z, -x+1/2, y+1/2'
'-y, -z+1/2, -x+1/2'
'y, -z+1/2, x+1/2'
'-y, z+1/2, x+1/2'
'y, z+1/2, -x+1/2'
'-y, -x+1/2, z+1/2'
'y, x+1/2, z+1/2'
'-y, x+1/2, -z+1/2'
'y, -x+1/2, -z+1/2'
'-x, -z+1/2, y+1/2'
'x, -z+1/2, -y+1/2'
'x, z+1/2, y+1/2'
'-x, z+1/2, -y+1/2'
'-z, -y+1/2, x+1/2'
'-z, y+1/2, -x+1/2'
'z, -y+1/2, -x+1/2'
'z, y+1/2, x+1/2'
'-x+1/2, -y, -z+1/2'
'x+1/2, y, -z+1/2'
'x+1/2, -y, z+1/2'
'-x+1/2, y, z+1/2'
'-z+1/2, -x, -y+1/2'
'-z+1/2, x, y+1/2'
'z+1/2, x, -y+1/2'
'z+1/2, -x, y+1/2'
'-y+1/2, -z, -x+1/2'
'y+1/2, -z, x+1/2'
'-y+1/2, z, x+1/2'
'y+1/2, z, -x+1/2'
'-y+1/2, -x, z+1/2'
'y+1/2, x, z+1/2'
'-y+1/2, x, -z+1/2'
'y+1/2, -x, -z+1/2'
'-x+1/2, -z, y+1/2'
'x+1/2, -z, -y+1/2'
'x+1/2, z, y+1/2'
'-x+1/2, z, -y+1/2'
'-z+1/2, -y, x+1/2'
'-z+1/2, y, -x+1/2'
'z+1/2, -y, -x+1/2'
'z+1/2, y, x+1/2'
'-x+1/2, -y+1/2, -z'
'x+1/2, y+1/2, -z'
'x+1/2, -y+1/2, z'
'-x+1/2, y+1/2, z'
'-z+1/2, -x+1/2, -y'
'-z+1/2, x+1/2, y'
'z+1/2, x+1/2, -y'
'z+1/2, -x+1/2, y'
'-y+1/2, -z+1/2, -x'
'y+1/2, -z+1/2, x'
'-y+1/2, z+1/2, x'
'y+1/2, z+1/2, -x'
'-y+1/2, -x+1/2, z'
'y+1/2, x+1/2, z'
'-y+1/2, x+1/2, -z'
'y+1/2, -x+1/2, -z'
'-x+1/2, -z+1/2, y'
'x+1/2, -z+1/2, -y'
'x+1/2, z+1/2, y'
'-x+1/2, z+1/2, -y'
'-z+1/2, -y+1/2, x'
'-z+1/2, y+1/2, -x'
'z+1/2, -y+1/2, -x'
'z+1/2, y+1/2, x'

loop_
_atom_site_label
_atom_site_type_symbol
_atom_site_fract_x
_atom_site_fract_y
_atom_site_fract_z
_atom_site_U_iso_or_equiv
_atom_site_adp_type
_atom_site_occupancy
_atom_site_symmetry_multiplicity
_atom_site_calc_flag
_atom_site_refinement_flags
La1 La 0.16954(6) 0.16954(6) 0.0000 0.0095(4) Uani 1 4 d S
La2 La 0.36479(6) 0.36479(6) 0.36479(6) 0.0082(4) Uani 1 6 d S
La3 La 0.5000 0.5000 0.5000 0.072(3) Uani 1 48 d S
Te1 Te 0.2871(2) 0.0000 0.0000 0.0049(10) Uani 0.540(14) 8 d SP
Al1 Al 0.2871(2) 0.0000 0.0000 0.0049(10) Uani 0.460(14) 8 d SP
Te2 Te 0.0000 0.0000 0.0000 0.0308(18) Uani 1 48 d S
Fe1 Fe 0.19428(14) 0.19428(14) 0.19428(14) 0.0062(8) Uani 1 6 d S
C1 C 0.2500 0.1050(14) 0.2500 0.008(4) Uiso 1 4 d S

loop_
_atom_site_aniso_label
_atom_site_aniso_U_11
_atom_site_aniso_U_22
_atom_site_aniso_U_33
_atom_site_aniso_U_23
_atom_site_aniso_U_13
_atom_site_aniso_U_12
La1 0.0109(5) 0.0109(5) 0.0068(6) 0.000 0.000 -0.0030(5)
La2 0.0082(4) 0.0082(4) 0.0082(4) -0.0007(3) -0.0007(3) -0.0007(3)
La3 0.072(3) 0.072(3) 0.072(3) 0.000 0.000 0.000
Te1 0.0073(17) 0.0036(11) 0.0036(11) 0.000 0.000 0.000
Al1 0.0073(17) 0.0036(11) 0.0036(11) 0.000 0.000 0.000
Te2 0.0308(18) 0.0308(18) 0.0308(18) 0.000 0.000 0.000
Fe1 0.0062(8) 0.0062(8) 0.0062(8) -0.0001(8) -0.0001(8) -0.0001(8)

loop_
_atom_type_symbol
_atom_type_description
_atom_type_scat_dispersion_real
_atom_type_scat_dispersion_imag
_atom_type_scat_source
C C 0.0033 0.0016 'International Tables Vol C Tables 4.2.6.8 and 6.1.1.4'
Fe Fe 0.3463 0.8444 'International Tables Vol C Tables 4.2.6.8 and 6.1.1.4'
Te Te -0.5308 1.6751 'International Tables Vol C Tables 4.2.6.8 and 6.1.1.4'
La La -0.2871 2.4523 'International Tables Vol C Tables 4.2.6.8 and 6.1.1.4'
Al Al 0.0645 0.0514 'International Tables Vol C Tables 4.2.6.8 and 6.1.1.4'

loop_
_geom_angle_atom_site_label_1
_geom_angle_atom_site_label_2
_geom_angle_atom_site_label_3
_geom_angle
_geom_angle_site_symmetry_1
_geom_angle_site_symmetry_3
C1 La1 C1 85.4(8) 5 173
C1 La1 Fe1 122.5(4) 5 98
C1 La1 Fe1 37.1(4) 173 98
C1 La1 Fe1 37.1(4) 5 .
C1 La1 Fe1 122.5(4) 173 .
Fe1 La1 Fe1 159.58(11) 98 .
C1 La1 Al1 97.53(6) 5 5
C1 La1 Al1 97.53(6) 173 5
Fe1 La1 Al1 91.811(12) 98 5
Fe1 La1 Al1 91.811(12) . 5
C1 La1 Te1 97.53(6) 5 5
C1 La1 Te1 97.53(6) 173 5
Fe1 La1 Te1 91.811(12) 98 5
Fe1 La1 Te1 91.811(12) . 5
Al1 La1 Te1 0.0 5 5
C1 La1 Te1 97.53(6) 5 .
C1 La1 Te1 97.53(6) 173 .
Fe1 La1 Te1 91.811(12) 98 .
Fe1 La1 Te1 91.811(12) . .
Al1 La1 Te1 159.46(10) 5 .
Te1 La1 Te1 159.46(10) 5 .
C1 La1 La1 42.7(4) 5 169
C1 La1 La1 42.7(4) 173 169
Fe1 La1 La1 79.79(6) 98 169
Fe1 La1 La1 79.79(6) . 169
Al1 La1 La1 100.27(5) 5 169
Te1 La1 La1 100.27(5) 5 169
Te1 La1 La1 100.27(5) . 169
C1 La1 La1 147.88(13) 5 11
C1 La1 La1 83.6(3) 173 11
Fe1 La1 La1 52.60(4) 98 11
Fe1 La1 La1 141.68(3) . 11
Al1 La1 La1 113.76(3) 5 11
Te1 La1 La1 113.76(3) 5 11
Te1 La1 La1 54.47(2) . 11
La1 La1 La1 120.0 169 11
C1 La1 La1 147.88(13) 5 103
C1 La1 La1 83.6(3) 173 103
Fe1 La1 La1 52.60(4) 98 103
Fe1 La1 La1 141.68(3) . 103
Al1 La1 La1 54.47(2) 5 103
Te1 La1 La1 54.47(2) 5 103
Te1 La1 La1 113.76(3) . 103
La1 La1 La1 120.0 169 103
La1 La1 La1 60.0 11 103
C1 La1 La1 83.6(3) 5 9
C1 La1 La1 147.88(13) 173 9
Fe1 La1 La1 141.68(3) 98 9
Fe1 La1 La1 52.61(4) . 9
Al1 La1 La1 113.76(3) 5 9
Te1 La1 La1 113.76(3) 5 9
Te1 La1 La1 54.47(2) . 9
La1 La1 La1 120.0 169 9
La1 La1 La1 90.0 11 9
La1 La1 La1 120.0 103 9
C1 La2 C1 76.8(7) 58 74
C1 La2 C1 76.8(7) 58 30
C1 La2 C1 76.8(7) 74 30
C1 La2 Fe1 74.5(5) 58 28
C1 La2 Fe1 38.4(4) 74 28
C1 La2 Fe1 38.4(4) 30 28
C1 La2 Fe1 38.4(4) 58 51
C1 La2 Fe1 74.5(5) 74 51
C1 La2 Fe1 38.4(4) 30 51
Fe1 La2 Fe1 49.04(13) 28 51
C1 La2 Fe1 38.4(4) 58 74
C1 La2 Fe1 38.4(4) 74 74
C1 La2 Fe1 74.5(5) 30 74
Fe1 La2 Fe1 49.04(13) 28 74
Fe1 La2 Fe1 49.04(13) 51 74
C1 La2 Al1 94.2(3) 58 81
C1 La2 Al1 94.2(3) 74 81
C1 La2 Al1 168.4(5) 30 81
Fe1 La2 Al1 132.45(5) 28 81
Fe1 La2 Al1 132.45(5) 51 81
Fe1 La2 Al1 93.98(9) 74 81
C1 La2 Al1 94.2(3) 58 53
C1 La2 Al1 168.4(5) 74 53
C1 La2 Al1 94.2(3) 30 53
Fe1 La2 Al1 132.45(5) 28 53
Fe1 La2 Al1 93.98(9) 51 53
Fe1 La2 Al1 132.45(5) 74 53
Al1 La2 Al1 93.68(8) 81 53
C1 La2 Te1 168.4(5) 58 25
C1 La2 Te1 94.2(3) 74 25
C1 La2 Te1 94.2(3) 30 25
Fe1 La2 Te1 93.98(9) 28 25
Fe1 La2 Te1 132.45(5) 51 25
Fe1 La2 Te1 132.45(5) 74 25
Al1 La2 Te1 93.68(8) 81 25
Al1 La2 Te1 93.68(8) 53 25
C1 La2 Te1 94.2(3) 58 53
C1 La2 Te1 168.4(5) 74 53
C1 La2 Te1 94.2(3) 30 53
Fe1 La2 Te1 132.45(5) 28 53
Fe1 La2 Te1 93.98(9) 51 53
Fe1 La2 Te1 132.45(5) 74 53
Al1 La2 Te1 93.68(8) 81 53
Al1 La2 Te1 0.00(10) 53 53
Te1 La2 Te1 93.68(8) 25 53
C1 La2 Te1 94.2(3) 58 81
C1 La2 Te1 94.2(3) 74 81
C1 La2 Te1 168.4(5) 30 81
Fe1 La2 Te1 132.45(5) 28 81
Fe1 La2 Te1 132.45(5) 51 81
Fe1 La2 Te1 93.98(9) 74 81
Al1 La2 Te1 0.00(10) 81 81
Al1 La2 Te1 93.68(8) 53 81
Te1 La2 Te1 93.68(8) 25 81
Te1 La2 Te1 93.68(8) 53 81
C1 La2 Al1 168.4(5) 58 25
C1 La2 Al1 94.2(3) 74 25
C1 La2 Al1 94.2(3) 30 25
Fe1 La2 Al1 93.98(9) 28 25
Fe1 La2 Al1 132.45(5) 51 25
Fe1 La2 Al1 132.45(5) 74 25
Al1 La2 Al1 93.68(8) 81 25
Al1 La2 Al1 93.68(8) 53 25
Te1 La2 Al1 0.00(10) 25 25
Te1 La2 Al1 93.68(8) 53 25
Te1 La2 Al1 93.68(8) 81 25
Al1 La3 Al1 180.0 177_556 81
Al1 La3 Al1 90.0 177_556 121_655
Al1 La3 Al1 90.0 81 121_655
Al1 La3 Al1 90.0 177_556 25
Al1 La3 Al1 90.0 81 25
Al1 La3 Al1 180.0 121_655 25
Al1 La3 Te1 0.0 177_556 177_556
Al1 La3 Te1 180.0 81 177_556
Al1 La3 Te1 90.0 121_655 177_556
Al1 La3 Te1 90.0 25 177_556
Al1 La3 Te1 180.0 177_556 81
Al1 La3 Te1 0.0 81 81
Al1 La3 Te1 90.0 121_655 81
Al1 La3 Te1 90.0 25 81
Te1 La3 Te1 180.0 177_556 81
Al1 La3 Te1 90.0 177_556 121_655
Al1 La3 Te1 90.0 81 121_655
Al1 La3 Te1 0.0 121_655 121_655
Al1 La3 Te1 180.0 25 121_655
Te1 La3 Te1 90.0 177_556 121_655
Te1 La3 Te1 90.0 81 121_655
Al1 La3 Te1 90.0 177_556 25
Al1 La3 Te1 90.0 81 25
Al1 La3 Te1 180.0 121_655 25
Al1 La3 Te1 0.0 25 25
Te1 La3 Te1 90.0 177_556 25
Te1 La3 Te1 90.0 81 25
Te1 La3 Te1 180.0 121_655 25
Al1 La3 Al1 90.0 177_556 149_565
Al1 La3 Al1 90.0 81 149_565
Al1 La3 Al1 90.0 121_655 149_565
Al1 La3 Al1 90.0 25 149_565
Te1 La3 Al1 90.0 177_556 149_565
Te1 La3 Al1 90.0 81 149_565
Te1 La3 Al1 90.0 121_655 149_565
Te1 La3 Al1 90.0 25 149_565
Al1 La3 Al1 90.0 177_556 53
Al1 La3 Al1 90.0 81 53
Al1 La3 Al1 90.0 121_655 53
Al1 La3 Al1 90.0 25 53
Te1 La3 Al1 90.0 177_556 53
Te1 La3 Al1 90.0 81 53
Te1 La3 Al1 90.0 121_655 53
Te1 La3 Al1 90.0 25 53
Al1 La3 Al1 180.0 149_565 53
Al1 La3 Te1 90.0 177_556 149_565
Al1 La3 Te1 90.0 81 149_565
Al1 La3 Te1 90.0 121_655 149_565
Al1 La3 Te1 90.0 25 149_565
Te1 La3 Te1 90.0 177_556 149_565
Te1 La3 Te1 90.0 81 149_565
Te1 La3 Te1 90.0 121_655 149_565
Te1 La3 Te1 90.0 25 149_565
Al1 La3 Te1 0.0 149_565 149_565
Al1 La3 Te1 180.0 53 149_565
Al1 La3 Te1 90.0 177_556 53
Al1 La3 Te1 90.0 81 53
Al1 La3 Te1 90.0 121_655 53
Al1 La3 Te1 90.0 25 53
Te1 La3 Te1 90.0 177_556 53
Te1 La3 Te1 90.0 81 53
Te1 La3 Te1 90.0 121_655 53
Te1 La3 Te1 90.0 25 53
Al1 La3 Te1 180.0 149_565 53
Al1 La3 Te1 0.0 53 53
Te1 La3 Te1 180.0 149_565 53
La1 Te1 La1 71.06(5) 99 11
La1 Te1 La1 110.54(10) 99 .
La1 Te1 La1 71.06(5) 11 .
La1 Te1 La1 71.06(5) 99 9
La1 Te1 La1 110.54(10) 11 9
La1 Te1 La1 71.06(5) . 9
La1 Te1 La2 138.84(3) 99 28
La1 Te1 La2 138.84(3) 11 28
La1 Te1 La2 71.11(3) . 28
La1 Te1 La2 71.11(3) 9 28
La1 Te1 La2 71.11(3) 99 25_544
La1 Te1 La2 71.11(3) 11 25_544
La1 Te1 La2 138.84(3) . 25_544
La1 Te1 La2 138.84(3) 9 25_544
La2 Te1 La2 135.76(11) 28 25_544
La1 Te1 La2 71.11(3) 99 122_545
La1 Te1 La2 138.84(3) 11 122_545
La1 Te1 La2 138.84(3) . 122_545
La1 Te1 La2 71.11(3) 9 122_545
La2 Te1 La2 81.85(4) 28 122_545
La2 Te1 La2 81.85(4) 25_544 122_545
La1 Te1 La2 138.84(3) 99 123_554
La1 Te1 La2 71.11(3) 11 123_554
La1 Te1 La2 71.11(3) . 123_554
La1 Te1 La2 138.84(3) 9 123_554
La2 Te1 La2 81.85(4) 28 123_554
La2 Te1 La2 81.85(4) 25_544 123_554
La2 Te1 La2 135.76(11) 122_545 123_554
La1 Te1 La3 124.73(5) 99 25_544
La1 Te1 La3 124.73(5) 11 25_544
La1 Te1 La3 124.73(5) . 25_544
La1 Te1 La3 124.73(5) 9 25_544
La2 Te1 La3 67.88(6) 28 25_544
La2 Te1 La3 67.88(6) 25_544 25_544
La2 Te1 La3 67.88(6) 122_545 25_544
La2 Te1 La3 67.88(6) 123_554 25_544
C1 Fe1 C1 118.87(17) 9 5
C1 Fe1 C1 118.87(17) 9 .
C1 Fe1 C1 118.87(17) 5 .
C1 Fe1 Fe1 48.6(5) 9 28
C1 Fe1 Fe1 101.5(4) 5 28
C1 Fe1 Fe1 101.5(4) . 28
C1 Fe1 Fe1 101.5(4) 9 51
C1 Fe1 Fe1 101.5(4) 5 51
C1 Fe1 Fe1 48.6(5) . 51
Fe1 Fe1 Fe1 60.0 28 51
C1 Fe1 Fe1 101.5(4) 9 74
C1 Fe1 Fe1 48.6(5) 5 74
C1 Fe1 Fe1 101.5(4) . 74
Fe1 Fe1 Fe1 60.0 28 74
Fe1 Fe1 Fe1 60.0 51 74
C1 Fe1 La2 59.48(6) 9 74
C1 Fe1 La2 164.7(5) 5 74
C1 Fe1 La2 59.48(6) . 74
Fe1 Fe1 La2 65.48(6) 28 74
Fe1 Fe1 La2 65.48(6) 51 74
Fe1 Fe1 La2 116.10(8) 74 74
C1 Fe1 La2 164.7(5) 9 28
C1 Fe1 La2 59.48(6) 5 28
C1 Fe1 La2 59.48(6) . 28
Fe1 Fe1 La2 116.10(8) 28 28
Fe1 Fe1 La2 65.48(6) 51 28
Fe1 Fe1 La2 65.48(6) 74 28
La2 Fe1 La2 117.51(4) 74 28
C1 Fe1 La2 59.48(6) 9 51
C1 Fe1 La2 59.48(6) 5 51
C1 Fe1 La2 164.7(5) . 51
Fe1 Fe1 La2 65.48(6) 28 51
Fe1 Fe1 La2 116.10(8) 51 51
Fe1 Fe1 La2 65.48(6) 74 51
La2 Fe1 La2 117.51(4) 74 51
La2 Fe1 La2 117.51(4) 28 51
C1 Fe1 La1 51.6(5) 9 5
C1 Fe1 La1 115.2(3) 5 5
C1 Fe1 La1 115.2(3) . 5
Fe1 Fe1 La1 100.21(6) 28 5
Fe1 Fe1 La1 141.68(3) 51 5
Fe1 Fe1 La1 141.68(3) 74 5
La2 Fe1 La1 76.55(4) 74 5
La2 Fe1 La1 143.69(13) 28 5
La2 Fe1 La1 76.55(4) 51 5
C1 Fe1 La1 115.2(3) 9 9
C1 Fe1 La1 115.2(3) 5 9
C1 Fe1 La1 51.6(5) . 9
Fe1 Fe1 La1 141.68(3) 28 9
Fe1 Fe1 La1 100.21(6) 51 9
Fe1 Fe1 La1 141.68(3) 74 9
La2 Fe1 La1 76.55(4) 74 9
La2 Fe1 La1 76.55(4) 28 9
La2 Fe1 La1 143.69(13) 51 9
La1 Fe1 La1 74.79(9) 5 9
C1 Fe1 La1 115.2(3) 9 .
C1 Fe1 La1 51.6(4) 5 .
C1 Fe1 La1 115.2(3) . .
Fe1 Fe1 La1 141.68(3) 28 .
Fe1 Fe1 La1 141.68(3) 51 .
Fe1 Fe1 La1 100.21(6) 74 .
La2 Fe1 La1 143.69(13) 74 .
La2 Fe1 La1 76.55(4) 28 .
La2 Fe1 La1 76.55(4) 51 .
La1 Fe1 La1 74.79(9) 5 .
La1 Fe1 La1 74.79(9) 9 .
Fe1 C1 Fe1 82.8(9) . 51
Fe1 C1 La1 91.27(14) . 9
Fe1 C1 La1 174.1(8) 51 9
Fe1 C1 La1 174.1(8) . 153
Fe1 C1 La1 91.27(14) 51 153
La1 C1 La1 94.6(8) 9 153
Fe1 C1 La2 82.1(4) . 74
Fe1 C1 La2 82.1(4) 51 74
La1 C1 La2 97.1(3) 9 74
La1 C1 La2 97.1(3) 153 74
Fe1 C1 La2 82.1(4) . 28
Fe1 C1 La2 82.1(4) 51 28
La1 C1 La2 97.1(3) 9 28
La1 C1 La2 97.1(3) 153 28
La2 C1 La2 158.9(10) 74 28

loop_
_geom_bond_atom_site_label_1
_geom_bond_atom_site_label_2
_geom_bond_distance
_geom_bond_site_symmetry_2
La1 C1 2.522(16) 5
La1 C1 2.522(16) 173
La1 Fe1 3.216(3) 98
La1 Fe1 3.216(3) .
La1 Al1 3.3607(19) 5
La1 Te1 3.3607(19) 5
La1 Te1 3.3607(19) .
La1 La1 3.707(3) 169
La1 La1 3.9061(13) 11
La1 La1 3.9061(13) 103
La1 La1 3.9061(13) 9
La2 C1 2.690(4) 58
La2 C1 2.690(4) 74
La2 C1 2.690(4) 30
La2 Fe1 3.0933(16) 28
La2 Fe1 3.0933(16) 51
La2 Fe1 3.0933(16) 74
La2 Al1 3.3626(15) 81
La2 Al1 3.3626(15) 53
La2 Te1 3.3626(15) 25
La2 Te1 3.3626(15) 53
La2 Te1 3.3626(15) 81
La2 Al1 3.3626(15) 25
La3 Al1 3.469(3) 177_556
La3 Al1 3.469(3) 81
La3 Al1 3.469(3) 121_655
La3 Al1 3.469(3) 25
La3 Te1 3.469(3) 177_556
La3 Te1 3.469(3) 81
La3 Te1 3.469(3) 121_655
La3 Te1 3.469(3) 25
La3 Al1 3.469(3) 149_565
La3 Al1 3.469(3) 53
La3 Te1 3.469(3) 149_565
La3 Te1 3.469(3) 53
Te1 La1 3.3607(19) 99
Te1 La1 3.3607(19) 11
Te1 La1 3.3607(19) 9
Te1 La2 3.3626(15) 28
Te1 La2 3.3626(15) 25_544
Te1 La2 3.3626(15) 122_545
Te1 La2 3.3626(15) 123_554
Te1 La3 3.469(3) 25_544
Fe1 C1 1.941(17) 9
Fe1 C1 1.941(17) 5
Fe1 C1 1.941(17) .
Fe1 Fe1 2.568(7) 28
Fe1 Fe1 2.568(7) 51
Fe1 Fe1 2.568(7) 74
Fe1 La2 3.0933(16) 74
Fe1 La2 3.0933(16) 28
Fe1 La2 3.0933(16) 51
Fe1 La1 3.216(3) 5
Fe1 La1 3.216(3) 9
C1 Fe1 1.941(17) 51
C1 La1 2.522(16) 9
C1 La1 2.522(16) 153
C1 La2 2.690(4) 74
C1 La2 2.690(4) 28
